data_4514677
loop_
_publ_author_name
'Daubignard, Julien'
'Lutz, Martin'
'Detz, Remko J.'
'de Bruin, Bas'
'Reek, Joost N. H.'

_publ_section_title
;
 Origin of the Selectivity and Activity in the Rhodium-Catalyzed
 Asymmetric Hydrogenation Using Supramolecular Ligands
;
_journal_issue 8
_journal_name_full 'ACS Catalysis'
_journal_page_first 7535
_journal_paper_doi 10.1021/acscatal.9b01809
_journal_volume 9
_journal_year 2019
_chemical_formula_moiety 'C50 H49 N5 O5 P2 Rh, B F4'
_chemical_formula_sum 'C50 H49 B F4 N5 O5 P2 Rh'
_chemical_formula_weight 1051.60
_space_group_crystal_system triclinic
_space_group_IT_number 2
_space_group_name_Hall '-P 1'
_space_group_name_H-M_alt 'P -1'
_symmetry_space_group_name_Hall '-P 1'
_symmetry_space_group_name_H-M 'P -1'
_atom_sites_solution_hydrogens difmap
_atom_sites_solution_primary direct
_atom_sites_solution_secondary difmap
_audit_creation_method SHELXL-2018/3
_cell_angle_alpha 72.598(2)
_cell_angle_beta 83.301(1)
_cell_angle_gamma 76.784(2)
_cell_formula_units_Z 2
_cell_length_a 12.6207(4)
_cell_length_b 13.6039(4)
_cell_length_c 15.2008(6)
_cell_measurement_reflns_used 26594
_cell_measurement_temperature 150(2)
_cell_measurement_theta_max 27.50
_cell_measurement_theta_min 1.60
_cell_volume 2421.15(15)
_computing_cell_refinement Peakref
_computing_data_collection Apex2
_computing_data_reduction 'Eval15, SADABS-2012/1'
_computing_structure_refinement 'SHELXL-2018/3 (Sheldrick, 2018)'
_computing_structure_solution SHELXS-97
_diffrn_ambient_temperature 150(2)
_diffrn_measured_fraction_theta_full 1.000
_diffrn_measured_fraction_theta_max 0.998
_diffrn_measurement_device_type 'Bruker Kappa ApexII'
_diffrn_measurement_method '\f and \w scans'
_diffrn_radiation_type MoK\a
_diffrn_radiation_wavelength 0.71073
_diffrn_reflns_av_R_equivalents 0.0448
_diffrn_reflns_av_unetI/netI 0.0498
_diffrn_reflns_Laue_measured_fraction_full 1.000
_diffrn_reflns_Laue_measured_fraction_max 0.998
_diffrn_reflns_limit_h_max 16
_diffrn_reflns_limit_h_min -16
_diffrn_reflns_limit_k_max 17
_diffrn_reflns_limit_k_min -17
_diffrn_reflns_limit_l_max 19
_diffrn_reflns_limit_l_min -19
_diffrn_reflns_number 39473
_diffrn_reflns_point_group_measured_fraction_full 1.000
_diffrn_reflns_point_group_measured_fraction_max 0.998
_diffrn_reflns_theta_full 25.242
_diffrn_reflns_theta_max 27.511
_diffrn_reflns_theta_min 1.603
_diffrn_source 'sealed tube'
_exptl_absorpt_coefficient_mu 0.486
_exptl_absorpt_correction_T_max 0.7456
_exptl_absorpt_correction_T_min 0.6798
_exptl_absorpt_correction_type multi-scan
_exptl_absorpt_process_details SADABS-2012/1
_exptl_crystal_colour 'pale yellow'
_exptl_crystal_density_diffrn 1.442
_exptl_crystal_description needle
_exptl_crystal_F_000 1080
_exptl_crystal_size_max 0.31
_exptl_crystal_size_mid 0.09
_exptl_crystal_size_min 0.04
_refine_diff_density_max 0.569
_refine_diff_density_min -0.527
_refine_diff_density_rms 0.071
_refine_ls_extinction_method none
_refine_ls_goodness_of_fit_ref 1.014
_refine_ls_hydrogen_treatment mixed
_refine_ls_matrix_type full
_refine_ls_number_parameters 634
_refine_ls_number_reflns 11120
_refine_ls_number_restraints 0
_refine_ls_restrained_S_all 1.014
_refine_ls_R_factor_all 0.0549
_refine_ls_R_factor_gt 0.0342
_refine_ls_shift/su_max 0.002
_refine_ls_shift/su_mean 0.000
_refine_ls_structure_factor_coef Fsqd
_refine_ls_weighting_details 'w=1/[\s^2^(Fo^2^)+(0.0386P)^2^+0.5987P] where P=(Fo^2^+2Fc^2^)/3'
_refine_ls_weighting_scheme calc
_refine_ls_wR_factor_gt 0.0731
_refine_ls_wR_factor_ref 0.0796
_reflns_Friedel_coverage 0.000
_reflns_number_gt 8668
_reflns_number_total 11120
_reflns_threshold_expression 'I > 2\s(I)'
_cod_data_source_file cs9b01809_si_002.cif
_cod_data_source_block l0506a
_cod_original_cell_volume 2421.13(15)
_cod_database_code 4514677
_shelx_shelxl_version_number 2018/3
_shelx_space_group_comment
;
The symmetry employed for this shelxl refinement is uniquely defined
by the following loop, which should always be used as a source of
symmetry information in preference to the above space-group names.
They are only intended as comments.
;

loop_
_space_group_symop_operation_xyz
'x, y, z'
'-x, -y, -z'

loop_
_atom_site_label
_atom_site_type_symbol
_atom_site_fract_x
_atom_site_fract_y
_atom_site_fract_z
_atom_site_U_iso_or_equiv
_atom_site_adp_type
_atom_site_occupancy
_atom_site_site_symmetry_order
_atom_site_calc_flag
_atom_site_refinement_flags_posn
_atom_site_refinement_flags_adp
Rh1 Rh 0.32879(2) 0.75762(2) 0.74808(2) 0.01383(5) Uani 1 1 d . .
N11 N 0.38763(15) 0.88506(15) 0.75512(13) 0.0196(4) Uani 1 1 d . .
N21 N 0.20518(15) 0.79452(15) 0.84317(14) 0.0212(4) Uani 1 1 d . .
C11 C 0.4203(2) 0.9552(2) 0.75705(18) 0.0262(5) Uani 1 1 d . .
C21 C 0.4659(3) 1.0435(2) 0.7597(3) 0.0478(8) Uani 1 1 d . .
H21A H 0.456241 1.050825 0.822480 0.072 Uiso 1 1 calc R U
H21B H 0.428280 1.108182 0.717020 0.072 Uiso 1 1 calc R U
H21C H 0.543739 1.030720 0.741349 0.072 Uiso 1 1 calc R U
C31 C 0.1434(2) 0.80590(19) 0.90134(18) 0.0259(5) Uani 1 1 d . .
C41 C 0.0650(2) 0.8178(3) 0.9782(2) 0.0466(8) Uani 1 1 d . .
H41A H 0.044887 0.749989 1.010067 0.070 Uiso 1 1 calc R U
H41B H -0.000233 0.869901 0.954578 0.070 Uiso 1 1 calc R U
H41C H 0.097942 0.841335 1.021580 0.070 Uiso 1 1 calc R U
P2 P 0.46975(4) 0.71283(4) 0.65299(4) 0.01450(12) Uani 1 1 d . .
O12 O 0.11152(12) 0.88921(12) 0.52437(11) 0.0205(3) Uani 1 1 d . .
N12 N 0.19833(16) 0.85281(16) 0.39311(14) 0.0218(4) Uani 1 1 d . .
H1N H 0.189(2) 0.863(2) 0.3410(19) 0.023(7) Uiso 1 1 d . .
N22 N 0.03078(18) 0.9627(2) 0.38801(17) 0.0321(6) Uani 1 1 d . .
H2N H 0.038(2) 0.979(2) 0.331(2) 0.037(9) Uiso 1 1 d . .
H3N H -0.017(2) 1.009(2) 0.4121(19) 0.035(8) Uiso 1 1 d . .
C12 C 0.42752(16) 0.70608(17) 0.54477(15) 0.0152(4) Uani 1 1 d . .
C22 C 0.33179(17) 0.77620(17) 0.51316(15) 0.0162(4) Uani 1 1 d . .
H22 H 0.291676 0.819390 0.549651 0.019 Uiso 1 1 calc R U
C32 C 0.29452(17) 0.78344(18) 0.42857(15) 0.0180(5) Uani 1 1 d . .
C42 C 0.35460(18) 0.72060(19) 0.37521(16) 0.0229(5) Uani 1 1 d . .
H42 H 0.330671 0.726085 0.316631 0.028 Uiso 1 1 calc R U
C52 C 0.44919(18) 0.6502(2) 0.40746(17) 0.0242(5) Uani 1 1 d . .
H52 H 0.489252 0.606833 0.371062 0.029 Uiso 1 1 calc R U
C62 C 0.48615(18) 0.64205(19) 0.49224(16) 0.0208(5) Uani 1 1 d . .
H62 H 0.550876 0.593226 0.514146 0.025 Uiso 1 1 calc R U
C72 C 0.57186(17) 0.59303(17) 0.69886(15) 0.0149(4) Uani 1 1 d . .
C82 C 0.54616(17) 0.51387(18) 0.77548(15) 0.0182(5) Uani 1 1 d . .
H82 H 0.474341 0.520530 0.803106 0.022 Uiso 1 1 calc R U
C92 C 0.62529(18) 0.42509(18) 0.81168(16) 0.0214(5) Uani 1 1 d . .
H92 H 0.606730 0.370809 0.863113 0.026 Uiso 1 1 calc R U
C102 C 0.73056(19) 0.41536(19) 0.77339(17) 0.0234(5) Uani 1 1 d . .
H102 H 0.784498 0.354852 0.798403 0.028 Uiso 1 1 calc R U
C112 C 0.75659(19) 0.49426(19) 0.69854(18) 0.0251(5) Uani 1 1 d . .
H112 H 0.829182 0.488392 0.672584 0.030 Uiso 1 1 calc R U
C122 C 0.67821(18) 0.58196(19) 0.66074(17) 0.0220(5) Uani 1 1 d . .
H122 H 0.697115 0.635016 0.608364 0.026 Uiso 1 1 calc R U
C132 C 0.56012(17) 0.80694(18) 0.61246(16) 0.0191(5) Uani 1 1 d . .
C142 C 0.57380(19) 0.86051(19) 0.51986(18) 0.0266(6) Uani 1 1 d . .
H142 H 0.531906 0.852374 0.475436 0.032 Uiso 1 1 calc R U
C152 C 0.6487(2) 0.9260(2) 0.4921(2) 0.0349(7) Uani 1 1 d . .
H152 H 0.658209 0.962091 0.428604 0.042 Uiso 1 1 calc R U
C162 C 0.7091(2) 0.9389(2) 0.5558(2) 0.0363(7) Uani 1 1 d . .
H162 H 0.760835 0.983095 0.536167 0.044 Uiso 1 1 calc R U
C172 C 0.6950(2) 0.8880(2) 0.6484(2) 0.0324(6) Uani 1 1 d . .
H172 H 0.735461 0.898419 0.692591 0.039 Uiso 1 1 calc R U
C182 C 0.62128(18) 0.82165(19) 0.67644(18) 0.0240(5) Uani 1 1 d . .
H182 H 0.612368 0.785769 0.740016 0.029 Uiso 1 1 calc R U
C192 C 0.11360(18) 0.90111(18) 0.44030(16) 0.0201(5) Uani 1 1 d . .
P3 P 0.24437(4) 0.64023(4) 0.73478(4) 0.01365(12) Uani 1 1 d . .
O13 O 0.19576(11) 0.56493(11) 0.82885(10) 0.0154(3) Uani 1 1 d . .
O23 O 0.31841(11) 0.54994(11) 0.69044(10) 0.0148(3) Uani 1 1 d . .
O33 O 0.09148(12) 0.66384(13) 0.52485(11) 0.0226(4) Uani 1 1 d . .
O43 O -0.06955(17) 0.6232(2) 0.57297(14) 0.0639(8) Uani 1 1 d . .
N13 N 0.13013(14) 0.69134(16) 0.68342(13) 0.0160(4) Uani 1 1 d . .
H4N H 0.133(2) 0.746(2) 0.6466(18) 0.023(7) Uiso 1 1 d . .
C13 C 0.27258(17) 0.48608(17) 0.88349(15) 0.0155(4) Uani 1 1 d . .
C23 C 0.30365(18) 0.50555(18) 0.96154(15) 0.0189(5) Uani 1 1 d . .
H23 H 0.271126 0.568967 0.976818 0.023 Uiso 1 1 calc R U
C33 C 0.38082(19) 0.43266(19) 1.01504(16) 0.0227(5) Uani 1 1 d . .
H33 H 0.400253 0.444245 1.069099 0.027 Uiso 1 1 calc R U
C43 C 0.43250(18) 0.33939(18) 0.99066(15) 0.0194(5) Uani 1 1 d . .
C53 C 0.52016(19) 0.2686(2) 1.04019(16) 0.0255(5) Uani 1 1 d . .
H53 H 0.540808 0.280161 1.093831 0.031 Uiso 1 1 calc R U
C63 C 0.5759(2) 0.1834(2) 1.01192(18) 0.0295(6) Uani 1 1 d . .
H63 H 0.634495 0.136090 1.046061 0.035 Uiso 1 1 calc R U
C73 C 0.5463(2) 0.1659(2) 0.93244(18) 0.0279(6) Uani 1 1 d . .
H73 H 0.585992 0.107647 0.912252 0.033 Uiso 1 1 calc R U
C83 C 0.46043(19) 0.23251(18) 0.88384(17) 0.0224(5) Uani 1 1 d . .
H83 H 0.441135 0.219450 0.830422 0.027 Uiso 1 1 calc R U
C93 C 0.40013(17) 0.32020(17) 0.91175(15) 0.0173(5) Uani 1 1 d . .
C103 C 0.31388(17) 0.39510(17) 0.85902(15) 0.0163(5) Uani 1 1 d . .
C113 C 0.27758(16) 0.38182(17) 0.77444(15) 0.0150(4) Uani 1 1 d . .
C123 C 0.23771(17) 0.29106(17) 0.77365(15) 0.0173(5) Uani 1 1 d . .
C133 C 0.21987(19) 0.21134(19) 0.85491(17) 0.0234(5) Uani 1 1 d . .
H133 H 0.234377 0.217015 0.912938 0.028 Uiso 1 1 calc R U
C143 C 0.1821(2) 0.1263(2) 0.85131(19) 0.0301(6) Uani 1 1 d . .
H143 H 0.170055 0.074018 0.906855 0.036 Uiso 1 1 calc R U
C153 C 0.1608(2) 0.1152(2) 0.7661(2) 0.0330(6) Uani 1 1 d . .
H153 H 0.135678 0.055163 0.764166 0.040 Uiso 1 1 calc R U
C163 C 0.17635(19) 0.19109(19) 0.68645(18) 0.0265(6) Uani 1 1 d . .
H163 H 0.162425 0.183102 0.629145 0.032 Uiso 1 1 calc R U
C173 C 0.21293(17) 0.28157(18) 0.68768(16) 0.0196(5) Uani 1 1 d . .
C183 C 0.22393(18) 0.36309(19) 0.60543(16) 0.0208(5) Uani 1 1 d . .
H183 H 0.208402 0.356187 0.548148 0.025 Uiso 1 1 calc R U
C193 C 0.25653(17) 0.45124(18) 0.60755(15) 0.0173(5) Uani 1 1 d . .
H193 H 0.262356 0.506227 0.552447 0.021 Uiso 1 1 calc R U
C203 C 0.28143(16) 0.45953(17) 0.69264(15) 0.0146(4) Uani 1 1 d . .
C213 C 0.03825(17) 0.64173(18) 0.68438(15) 0.0180(5) Uani 1 1 d . .
H213 H 0.059498 0.566290 0.720716 0.022 Uiso 1 1 calc R U
C223 C 0.01299(19) 0.6429(2) 0.58859(17) 0.0258(5) Uani 1 1 d . .
C233 C 0.0744(2) 0.6553(2) 0.43515(18) 0.0350(7) Uani 1 1 d . .
H23A H 0.050482 0.589492 0.442619 0.053 Uiso 1 1 calc R U
H23B H 0.142719 0.655628 0.397203 0.053 Uiso 1 1 calc R U
H23C H 0.018432 0.715018 0.404882 0.053 Uiso 1 1 calc R U
C243 C -0.06393(18) 0.6905(2) 0.73370(17) 0.0237(5) Uani 1 1 d . .
H24A H -0.072592 0.768008 0.712543 0.028 Uiso 1 1 calc R U
H24B H -0.128204 0.672796 0.715050 0.028 Uiso 1 1 calc R U
C253 C -0.06305(19) 0.6548(2) 0.83913(17) 0.0280(6) Uani 1 1 d . .
H253 H 0.005263 0.667029 0.857577 0.034 Uiso 1 1 calc R U
C263 C -0.0651(2) 0.5373(2) 0.87811(18) 0.0354(7) Uani 1 1 d . .
H26A H -0.128381 0.522779 0.856221 0.053 Uiso 1 1 calc R U
H26B H -0.070037 0.518366 0.945715 0.053 Uiso 1 1 calc R U
H26C H 0.001797 0.495605 0.857282 0.053 Uiso 1 1 calc R U
C273 C -0.1606(2) 0.7199(3) 0.8801(2) 0.0433(8) Uani 1 1 d . .
H27A H -0.228346 0.709764 0.861769 0.065 Uiso 1 1 calc R U
H27B H -0.156934 0.794565 0.857222 0.065 Uiso 1 1 calc R U
H27C H -0.159036 0.697216 0.947595 0.065 Uiso 1 1 calc R U
F1 F 0.17064(19) 0.85337(15) 0.20069(14) 0.0726(6) Uani 1 1 d . .
F2 F 0.07558(15) 1.01794(15) 0.18567(12) 0.0600(5) Uani 1 1 d . .
F3 F 0.16849(19) 0.97441(17) 0.06229(12) 0.0749(7) Uani 1 1 d . .
F4 F 0.25929(17) 0.98177(19) 0.17947(17) 0.0797(7) Uani 1 1 d . .
B1 B 0.1679(3) 0.9573(3) 0.1541(2) 0.0446(9) Uani 1 1 d . .

loop_
_atom_site_aniso_label
_atom_site_aniso_U_11
_atom_site_aniso_U_22
_atom_site_aniso_U_33
_atom_site_aniso_U_23
_atom_site_aniso_U_13
_atom_site_aniso_U_12
Rh1 0.01338(8) 0.01400(9) 0.01532(9) -0.00577(7) -0.00159(6) -0.00259(6)
N11 0.0227(10) 0.0174(10) 0.0199(10) -0.0072(8) -0.0022(8) -0.0030(8)
N21 0.0210(10) 0.0202(11) 0.0248(11) -0.0105(9) -0.0011(9) -0.0037(8)
C11 0.0291(13) 0.0224(13) 0.0297(14) -0.0117(11) -0.0038(11) -0.0033(11)
C21 0.0475(18) 0.0314(17) 0.079(2) -0.0311(17) -0.0032(17) -0.0152(14)
C31 0.0269(13) 0.0238(14) 0.0265(14) -0.0097(11) -0.0028(11) -0.0002(11)
C41 0.0410(17) 0.064(2) 0.0302(16) -0.0197(15) 0.0104(13) 0.0007(16)
P2 0.0133(3) 0.0143(3) 0.0163(3) -0.0044(2) -0.0012(2) -0.0034(2)
O12 0.0211(8) 0.0196(9) 0.0177(8) -0.0033(7) -0.0026(6) 0.0002(7)
N12 0.0224(10) 0.0269(12) 0.0138(10) -0.0060(9) -0.0045(8) 0.0018(9)
N22 0.0283(12) 0.0399(14) 0.0205(12) -0.0101(11) -0.0078(10) 0.0135(11)
C12 0.0135(10) 0.0159(11) 0.0167(11) -0.0040(9) 0.0005(8) -0.0054(9)
C22 0.0162(10) 0.0160(11) 0.0173(11) -0.0068(9) 0.0005(9) -0.0029(9)
C32 0.0161(10) 0.0196(12) 0.0173(11) -0.0039(9) -0.0003(9) -0.0038(9)
C42 0.0218(12) 0.0302(14) 0.0191(12) -0.0106(11) -0.0013(9) -0.0047(10)
C52 0.0202(12) 0.0278(14) 0.0272(13) -0.0164(11) 0.0016(10) 0.0000(10)
C62 0.0164(11) 0.0238(13) 0.0230(12) -0.0098(10) -0.0022(9) -0.0008(9)
C72 0.0152(10) 0.0153(11) 0.0165(11) -0.0068(9) -0.0037(8) -0.0028(9)
C82 0.0155(10) 0.0234(12) 0.0174(11) -0.0058(10) -0.0027(9) -0.0063(9)
C92 0.0239(12) 0.0183(12) 0.0209(12) -0.0015(10) -0.0072(10) -0.0046(10)
C102 0.0209(12) 0.0189(12) 0.0310(14) -0.0103(11) -0.0065(10) 0.0012(10)
C112 0.0160(11) 0.0244(13) 0.0349(14) -0.0125(11) 0.0036(10) -0.0013(10)
C122 0.0179(11) 0.0227(13) 0.0250(13) -0.0063(10) 0.0035(9) -0.0061(10)
C132 0.0149(10) 0.0157(11) 0.0259(13) -0.0054(10) -0.0012(9) -0.0023(9)
C142 0.0261(13) 0.0257(14) 0.0271(13) -0.0020(11) -0.0006(10) -0.0109(11)
C152 0.0355(15) 0.0282(15) 0.0353(16) 0.0061(12) 0.0009(12) -0.0167(12)
C162 0.0257(13) 0.0202(14) 0.061(2) -0.0035(13) -0.0026(13) -0.0120(11)
C172 0.0209(12) 0.0243(14) 0.0556(19) -0.0125(13) -0.0088(12) -0.0065(11)
C182 0.0195(11) 0.0201(13) 0.0331(14) -0.0068(11) -0.0032(10) -0.0053(10)
C192 0.0190(11) 0.0183(12) 0.0218(12) -0.0046(10) -0.0034(9) -0.0019(9)
P3 0.0120(3) 0.0150(3) 0.0144(3) -0.0046(2) -0.0009(2) -0.0029(2)
O13 0.0128(7) 0.0161(8) 0.0161(8) -0.0036(6) -0.0015(6) -0.0015(6)
O23 0.0139(7) 0.0137(8) 0.0175(8) -0.0060(6) 0.0017(6) -0.0031(6)
O33 0.0194(8) 0.0303(10) 0.0214(9) -0.0100(7) 0.0013(7) -0.0090(7)
O43 0.0421(12) 0.140(2) 0.0325(12) -0.0318(14) 0.0073(9) -0.0597(14)
N13 0.0149(9) 0.0145(10) 0.0175(10) -0.0003(8) -0.0019(7) -0.0055(8)
C13 0.0139(10) 0.0166(11) 0.0147(11) -0.0014(9) -0.0010(8) -0.0043(9)
C23 0.0228(11) 0.0199(12) 0.0154(11) -0.0078(10) 0.0007(9) -0.0040(10)
C33 0.0275(12) 0.0289(14) 0.0133(11) -0.0060(10) -0.0040(9) -0.0072(11)
C43 0.0219(11) 0.0202(12) 0.0154(11) -0.0028(10) -0.0028(9) -0.0049(10)
C53 0.0281(13) 0.0289(14) 0.0180(12) -0.0025(11) -0.0091(10) -0.0042(11)
C63 0.0288(13) 0.0259(14) 0.0280(14) -0.0004(11) -0.0131(11) 0.0024(11)
C73 0.0281(13) 0.0207(13) 0.0329(15) -0.0076(11) -0.0072(11) 0.0018(11)
C83 0.0256(12) 0.0207(13) 0.0234(13) -0.0088(10) -0.0059(10) -0.0039(10)
C93 0.0180(11) 0.0165(11) 0.0171(11) -0.0019(9) -0.0030(9) -0.0057(9)
C103 0.0168(10) 0.0166(11) 0.0151(11) -0.0022(9) 0.0003(8) -0.0065(9)
C113 0.0138(10) 0.0164(11) 0.0149(11) -0.0047(9) -0.0020(8) -0.0018(9)
C123 0.0147(10) 0.0174(12) 0.0201(12) -0.0066(10) -0.0022(9) -0.0018(9)
C133 0.0269(12) 0.0216(13) 0.0225(13) -0.0053(10) -0.0028(10) -0.0073(10)
C143 0.0345(14) 0.0233(14) 0.0330(15) -0.0024(11) -0.0024(11) -0.0139(11)
C153 0.0368(15) 0.0252(14) 0.0435(17) -0.0118(13) -0.0083(12) -0.0134(12)
C163 0.0290(13) 0.0258(14) 0.0305(14) -0.0131(11) -0.0079(11) -0.0072(11)
C173 0.0173(11) 0.0199(12) 0.0242(12) -0.0096(10) -0.0033(9) -0.0034(9)
C183 0.0227(12) 0.0257(13) 0.0166(11) -0.0105(10) -0.0029(9) -0.0033(10)
C193 0.0162(10) 0.0201(12) 0.0150(11) -0.0053(9) -0.0006(8) -0.0019(9)
C203 0.0112(10) 0.0157(11) 0.0185(11) -0.0085(9) -0.0004(8) -0.0013(8)
C213 0.0144(10) 0.0221(12) 0.0186(11) -0.0045(10) -0.0018(9) -0.0070(9)
C223 0.0214(12) 0.0368(15) 0.0222(13) -0.0083(11) -0.0002(10) -0.0125(11)
C233 0.0383(15) 0.0538(19) 0.0233(14) -0.0203(13) 0.0024(11) -0.0192(14)
C243 0.0134(11) 0.0303(14) 0.0271(13) -0.0085(11) 0.0001(9) -0.0040(10)
C253 0.0199(12) 0.0404(16) 0.0264(13) -0.0126(12) 0.0019(10) -0.0086(11)
C263 0.0321(14) 0.0471(18) 0.0245(14) -0.0037(13) 0.0013(11) -0.0127(13)
C273 0.0300(15) 0.062(2) 0.0420(18) -0.0258(16) 0.0096(13) -0.0094(14)
F1 0.1091(18) 0.0424(12) 0.0536(13) -0.0021(10) -0.0152(12) 0.0003(12)
F2 0.0608(12) 0.0584(12) 0.0410(11) -0.0054(9) 0.0081(9) 0.0102(10)
F3 0.1052(17) 0.0774(15) 0.0211(9) -0.0075(10) -0.0062(10) 0.0157(13)
F4 0.0635(14) 0.0962(18) 0.0914(18) -0.0512(15) -0.0071(12) -0.0055(13)
B1 0.059(2) 0.042(2) 0.0258(17) -0.0073(16) -0.0028(16) 0.0015(18)

loop_
_atom_type_symbol
_atom_type_description
_atom_type_scat_dispersion_real
_atom_type_scat_dispersion_imag
_atom_type_scat_source
C C 0.0033 0.0016 'International Tables Vol C Tables 4.2.6.8 and 6.1.1.4'
H H 0.0000 0.0000 'International Tables Vol C Tables 4.2.6.8 and 6.1.1.4'
B B 0.0013 0.0007 'International Tables Vol C Tables 4.2.6.8 and 6.1.1.4'
F F 0.0171 0.0103 'International Tables Vol C Tables 4.2.6.8 and 6.1.1.4'
N N 0.0061 0.0033 'International Tables Vol C Tables 4.2.6.8 and 6.1.1.4'
O O 0.0106 0.0060 'International Tables Vol C Tables 4.2.6.8 and 6.1.1.4'
P P 0.1023 0.0942 'International Tables Vol C Tables 4.2.6.8 and 6.1.1.4'
Rh Rh -1.1178 0.9187 'International Tables Vol C Tables 4.2.6.8 and 6.1.1.4'

loop_
_diffrn_orient_matrix_type
_diffrn_orient_matrix_UB_11
_diffrn_orient_matrix_UB_12
_diffrn_orient_matrix_UB_13
_diffrn_orient_matrix_UB_21
_diffrn_orient_matrix_UB_22
_diffrn_orient_matrix_UB_23
_diffrn_orient_matrix_UB_31
_diffrn_orient_matrix_UB_32
_diffrn_orient_matrix_UB_33
'Nonius RMAT' -0.0421870 -0.0551845 0.0338303 -0.0367427 0.0101001 -0.0577887 0.0592280 -0.0551539 -0.0166918

loop_
_geom_angle_atom_site_label_1
_geom_angle_atom_site_label_2
_geom_angle_atom_site_label_3
_geom_angle
N11 Rh1 N21 87.27(7)
N11 Rh1 P3 171.49(5)
N21 Rh1 P3 88.08(6)
N11 Rh1 P2 91.97(5)
N21 Rh1 P2 176.23(6)
P3 Rh1 P2 93.12(2)
C11 N11 Rh1 178.6(2)
C31 N21 Rh1 173.0(2)
N11 C11 C21 178.2(3)
C11 C21 H21A 109.5
C11 C21 H21B 109.5
H21A C21 H21B 109.5
C11 C21 H21C 109.5
H21A C21 H21C 109.5
H21B C21 H21C 109.5
N21 C31 C41 178.4(3)
C31 C41 H41A 109.5
C31 C41 H41B 109.5
H41A C41 H41B 109.5
C31 C41 H41C 109.5
H41A C41 H41C 109.5
H41B C41 H41C 109.5
C12 P2 C132 101.87(10)
C12 P2 C72 107.77(10)
C132 P2 C72 99.02(10)
C12 P2 Rh1 113.15(7)
C132 P2 Rh1 115.00(8)
C72 P2 Rh1 118.02(7)
C192 N12 C32 127.8(2)
C192 N12 H1N 114.3(19)
C32 N12 H1N 117.7(19)
C192 N22 H2N 121(2)
C192 N22 H3N 117.4(18)
H2N N22 H3N 116(3)
C62 C12 C22 120.2(2)
C62 C12 P2 124.94(17)
C22 C12 P2 114.78(16)
C32 C22 C12 120.4(2)
C32 C22 H22 119.8
C12 C22 H22 119.8
C22 C32 C42 119.3(2)
C22 C32 N12 122.9(2)
C42 C32 N12 117.8(2)
C52 C42 C32 120.0(2)
C52 C42 H42 120.0
C32 C42 H42 120.0
C42 C52 C62 120.8(2)
C42 C52 H52 119.6
C62 C52 H52 119.6
C52 C62 C12 119.3(2)
C52 C62 H62 120.4
C12 C62 H62 120.4
C122 C72 C82 118.6(2)
C122 C72 P2 120.55(17)
C82 C72 P2 120.76(16)
C92 C82 C72 120.3(2)
C92 C82 H82 119.9
C72 C82 H82 119.9
C102 C92 C82 120.5(2)
C102 C92 H92 119.8
C82 C92 H92 119.8
C112 C102 C92 119.3(2)
C112 C102 H102 120.3
C92 C102 H102 120.3
C102 C112 C122 120.8(2)
C102 C112 H112 119.6
C122 C112 H112 119.6
C112 C122 C72 120.5(2)
C112 C122 H122 119.7
C72 C122 H122 119.7
C142 C132 C182 118.8(2)
C142 C132 P2 122.46(18)
C182 C132 P2 118.68(18)
C132 C142 C152 120.1(2)
C132 C142 H142 119.9
C152 C142 H142 119.9
C162 C152 C142 120.4(3)
C162 C152 H152 119.8
C142 C152 H152 119.8
C152 C162 C172 120.3(2)
C152 C162 H162 119.9
C172 C162 H162 119.9
C162 C172 C182 119.6(3)
C162 C172 H172 120.2
C182 C172 H172 120.2
C172 C182 C132 120.8(2)
C172 C182 H182 119.6
C132 C182 H182 119.6
O12 C192 N22 122.0(2)
O12 C192 N12 123.3(2)
N22 C192 N12 114.7(2)
N13 P3 O23 110.89(9)
N13 P3 O13 97.59(9)
O23 P3 O13 99.49(8)
N13 P3 Rh1 113.28(7)
O23 P3 Rh1 115.30(6)
O13 P3 Rh1 118.29(6)
C13 O13 P3 116.00(12)
C203 O23 P3 121.55(12)
C223 O33 C233 115.37(18)
C213 N13 P3 128.73(16)
C213 N13 H4N 118.6(19)
P3 N13 H4N 111.5(19)
C103 C13 O13 119.42(19)
C103 C13 C23 123.3(2)
O13 C13 C23 117.27(19)
C33 C23 C13 119.4(2)
C33 C23 H23 120.3
C13 C23 H23 120.3
C23 C33 C43 120.5(2)
C23 C33 H33 119.7
C43 C33 H33 119.7
C53 C43 C33 120.9(2)
C53 C43 C93 119.3(2)
C33 C43 C93 119.6(2)
C63 C53 C43 120.9(2)
C63 C53 H53 119.6
C43 C53 H53 119.6
C53 C63 C73 120.0(2)
C53 C63 H63 120.0
C73 C63 H63 120.0
C83 C73 C63 120.4(2)
C83 C73 H73 119.8
C63 C73 H73 119.8
C73 C83 C93 121.2(2)
C73 C83 H83 119.4
C93 C83 H83 119.4
C83 C93 C43 118.2(2)
C83 C93 C103 122.4(2)
C43 C93 C103 119.1(2)
C13 C103 C93 117.8(2)
C13 C103 C113 119.69(19)
C93 C103 C113 122.22(19)
C203 C113 C123 117.77(19)
C203 C113 C103 119.07(19)
C123 C113 C103 123.17(19)
C133 C123 C173 118.2(2)
C133 C123 C113 122.8(2)
C173 C123 C113 119.0(2)
C143 C133 C123 121.0(2)
C143 C133 H133 119.5
C123 C133 H133 119.5
C133 C143 C153 120.8(2)
C133 C143 H143 119.6
C153 C143 H143 119.6
C163 C153 C143 119.6(2)
C163 C153 H153 120.2
C143 C153 H153 120.2
C153 C163 C173 121.2(2)
C153 C163 H163 119.4
C173 C163 H163 119.4
C163 C173 C183 121.2(2)
C163 C173 C123 119.1(2)
C183 C173 C123 119.7(2)
C193 C183 C173 120.8(2)
C193 C183 H183 119.6
C173 C183 H183 119.6
C183 C193 C203 119.0(2)
C183 C193 H193 120.5
C203 C193 H193 120.5
C113 C203 O23 119.71(19)
C113 C203 C193 123.5(2)
O23 C203 C193 116.68(19)
N13 C213 C223 113.06(18)
N13 C213 C243 111.70(19)
C223 C213 C243 110.54(18)
N13 C213 H213 107.1
C223 C213 H213 107.1
C243 C213 H213 107.1
O43 C223 O33 122.9(2)
O43 C223 C213 122.9(2)
O33 C223 C213 114.15(19)
O33 C233 H23A 109.5
O33 C233 H23B 109.5
H23A C233 H23B 109.5
O33 C233 H23C 109.5
H23A C233 H23C 109.5
H23B C233 H23C 109.5
C253 C243 C213 114.69(19)
C253 C243 H24A 108.6
C213 C243 H24A 108.6
C253 C243 H24B 108.6
C213 C243 H24B 108.6
H24A C243 H24B 107.6
C243 C253 C273 109.9(2)
C243 C253 C263 111.7(2)
C273 C253 C263 109.9(2)
C243 C253 H253 108.4
C273 C253 H253 108.4
C263 C253 H253 108.4
C253 C263 H26A 109.5
C253 C263 H26B 109.5
H26A C263 H26B 109.5
C253 C263 H26C 109.5
H26A C263 H26C 109.5
H26B C263 H26C 109.5
C253 C273 H27A 109.5
C253 C273 H27B 109.5
H27A C273 H27B 109.5
C253 C273 H27C 109.5
H27A C273 H27C 109.5
H27B C273 H27C 109.5
F3 B1 F1 111.7(3)
F3 B1 F2 110.9(3)
F1 B1 F2 108.5(3)
F3 B1 F4 111.6(3)
F1 B1 F4 105.9(3)
F2 B1 F4 108.0(3)

loop_
_geom_bond_atom_site_label_1
_geom_bond_atom_site_label_2
_geom_bond_distance
Rh1 N11 2.070(2)
Rh1 N21 2.0797(19)
Rh1 P3 2.1789(6)
Rh1 P2 2.2487(6)
N11 C11 1.132(3)
N21 C31 1.131(3)
C11 C21 1.458(4)
C21 H21A 0.9800
C21 H21B 0.9800
C21 H21C 0.9800
C31 C41 1.463(3)
C41 H41A 0.9800
C41 H41B 0.9800
C41 H41C 0.9800
P2 C12 1.821(2)
P2 C132 1.831(2)
P2 C72 1.836(2)
O12 C192 1.237(3)
N12 C192 1.368(3)
N12 C32 1.407(3)
N12 H1N 0.78(3)
N22 C192 1.349(3)
N22 H2N 0.82(3)
N22 H3N 0.90(3)
C12 C62 1.388(3)
C12 C22 1.391(3)
C22 C32 1.389(3)
C22 H22 0.9500
C32 C42 1.392(3)
C42 C52 1.384(3)
C42 H42 0.9500
C52 C62 1.387(3)
C52 H52 0.9500
C62 H62 0.9500
C72 C122 1.392(3)
C72 C82 1.394(3)
C82 C92 1.392(3)
C82 H82 0.9500
C92 C102 1.381(3)
C92 H92 0.9500
C102 C112 1.378(3)
C102 H102 0.9500
C112 C122 1.384(3)
C112 H112 0.9500
C122 H122 0.9500
C132 C142 1.389(3)
C132 C182 1.394(3)
C142 C152 1.391(3)
C142 H142 0.9500
C152 C162 1.373(4)
C152 H152 0.9500
C162 C172 1.381(4)
C162 H162 0.9500
C172 C182 1.387(3)
C172 H172 0.9500
C182 H182 0.9500
P3 N13 1.6283(19)
P3 O23 1.6307(15)
P3 O13 1.6362(15)
O13 C13 1.400(2)
O23 C203 1.402(3)
O33 C223 1.320(3)
O33 C233 1.447(3)
O43 C223 1.199(3)
N13 C213 1.466(3)
N13 H4N 0.79(3)
C13 C103 1.370(3)
C13 C23 1.405(3)
C23 C33 1.362(3)
C23 H23 0.9500
C33 C43 1.421(3)
C33 H33 0.9500
C43 C53 1.411(3)
C43 C93 1.423(3)
C53 C63 1.371(3)
C53 H53 0.9500
C63 C73 1.404(4)
C63 H63 0.9500
C73 C83 1.370(3)
C73 H73 0.9500
C83 C93 1.412(3)
C83 H83 0.9500
C93 C103 1.440(3)
C103 C113 1.486(3)
C113 C203 1.375(3)
C113 C123 1.440(3)
C123 C133 1.414(3)
C123 C173 1.427(3)
C133 C143 1.365(3)
C133 H133 0.9500
C143 C153 1.411(4)
C143 H143 0.9500
C153 C163 1.363(4)
C153 H153 0.9500
C163 C173 1.416(3)
C163 H163 0.9500
C173 C183 1.419(3)
C183 C193 1.364(3)
C183 H183 0.9500
C193 C203 1.408(3)
C193 H193 0.9500
C213 C223 1.521(3)
C213 C243 1.531(3)
C213 H213 1.0000
C233 H23A 0.9800
C233 H23B 0.9800
C233 H23C 0.9800
C243 C253 1.530(3)
C243 H24A 0.9900
C243 H24B 0.9900
C253 C273 1.531(3)
C253 C263 1.535(4)
C253 H253 1.0000
C263 H26A 0.9800
C263 H26B 0.9800
C263 H26C 0.9800
C273 H27A 0.9800
C273 H27B 0.9800
C273 H27C 0.9800
F1 B1 1.374(4)
F2 B1 1.391(4)
F3 B1 1.344(4)
F4 B1 1.395(4)

loop_
_geom_hbond_atom_site_label_D
_geom_hbond_atom_site_label_H
_geom_hbond_atom_site_label_A
_geom_hbond_distance_DH
_geom_hbond_distance_HA
_geom_hbond_distance_DA
_geom_hbond_angle_DHA
_geom_hbond_site_symmetry_A
_geom_hbond_publ_flag
N12 H1N F1 0.78(3) 2.22(3) 2.983(3) 167(3) . yes
N22 H2N F2 0.82(3) 2.14(3) 2.958(3) 174(3) . yes
N22 H3N O12 0.90(3) 2.01(3) 2.907(3) 173(3) 2_576 yes
N13 H4N O12 0.79(3) 2.24(3) 3.016(3) 166(3) . yes

loop_
_geom_torsion_atom_site_label_1
_geom_torsion_atom_site_label_2
_geom_torsion_atom_site_label_3
_geom_torsion_atom_site_label_4
_geom_torsion
C132 P2 C12 C62 84.2(2)
C72 P2 C12 C62 -19.4(2)
Rh1 P2 C12 C62 -151.74(18)
C132 P2 C12 C22 -92.10(17)
C72 P2 C12 C22 164.28(16)
Rh1 P2 C12 C22 31.93(18)
C62 C12 C22 C32 -0.5(3)
P2 C12 C22 C32 175.98(17)
C12 C22 C32 C42 -0.7(3)
C12 C22 C32 N12 180.0(2)
C192 N12 C32 C22 -18.8(4)
C192 N12 C32 C42 161.9(2)
C22 C32 C42 C52 1.4(4)
N12 C32 C42 C52 -179.2(2)
C32 C42 C52 C62 -0.9(4)
C42 C52 C62 C12 -0.4(4)
C22 C12 C62 C52 1.1(3)
P2 C12 C62 C52 -175.06(18)
C12 P2 C72 C122 76.0(2)
C132 P2 C72 C122 -29.7(2)
Rh1 P2 C72 C122 -154.35(16)
C12 P2 C72 C82 -107.43(19)
C132 P2 C72 C82 146.93(18)
Rh1 P2 C72 C82 22.2(2)
C122 C72 C82 C92 -1.0(3)
P2 C72 C82 C92 -177.70(17)
C72 C82 C92 C102 1.3(3)
C82 C92 C102 C112 -0.3(4)
C92 C102 C112 C122 -1.0(4)
C102 C112 C122 C72 1.3(4)
C82 C72 C122 C112 -0.2(3)
P2 C72 C122 C112 176.43(18)
C12 P2 C132 C142 5.8(2)
C72 P2 C132 C142 116.3(2)
Rh1 P2 C132 C142 -116.93(19)
C12 P2 C132 C182 -171.09(18)
C72 P2 C132 C182 -60.65(19)
Rh1 P2 C132 C182 66.14(19)
C182 C132 C142 C152 1.1(4)
P2 C132 C142 C152 -175.9(2)
C132 C142 C152 C162 -0.5(4)
C142 C152 C162 C172 -0.9(4)
C152 C162 C172 C182 1.6(4)
C162 C172 C182 C132 -1.0(4)
C142 C132 C182 C172 -0.3(3)
P2 C132 C182 C172 176.70(19)
C32 N12 C192 O12 0.3(4)
C32 N12 C192 N22 -179.0(2)
N13 P3 O13 C13 164.53(15)
O23 P3 O13 C13 51.76(15)
Rh1 P3 O13 C13 -73.83(15)
N13 P3 O23 C203 -61.05(17)
O13 P3 O23 C203 40.91(16)
Rh1 P3 O23 C203 168.54(13)
O23 P3 N13 C213 67.3(2)
O13 P3 N13 C213 -36.0(2)
Rh1 P3 N13 C213 -161.28(17)
P3 O13 C13 C103 -79.6(2)
P3 O13 C13 C23 100.16(19)
C103 C13 C23 C33 1.9(3)
O13 C13 C23 C33 -177.8(2)
C13 C23 C33 C43 2.3(3)
C23 C33 C43 C53 173.5(2)
C23 C33 C43 C93 -2.5(3)
C33 C43 C53 C63 -174.4(2)
C93 C43 C53 C63 1.6(4)
C43 C53 C63 C73 0.3(4)
C53 C63 C73 C83 -1.3(4)
C63 C73 C83 C93 0.4(4)
C73 C83 C93 C43 1.6(3)
C73 C83 C93 C103 176.1(2)
C53 C43 C93 C83 -2.5(3)
C33 C43 C93 C83 173.6(2)
C53 C43 C93 C103 -177.2(2)
C33 C43 C93 C103 -1.1(3)
O13 C13 C103 C93 174.23(18)
C23 C13 C103 C93 -5.5(3)
O13 C13 C103 C113 0.7(3)
C23 C13 C103 C113 -179.1(2)
C83 C93 C103 C13 -169.5(2)
C43 C93 C103 C13 5.0(3)
C83 C93 C103 C113 3.9(3)
C43 C93 C103 C113 178.4(2)
C13 C103 C113 C203 51.2(3)
C93 C103 C113 C203 -122.1(2)
C13 C103 C113 C123 -128.6(2)
C93 C103 C113 C123 58.2(3)
C203 C113 C123 C133 -173.5(2)
C103 C113 C123 C133 6.2(3)
C203 C113 C123 C173 5.2(3)
C103 C113 C123 C173 -175.06(19)
C173 C123 C133 C143 1.4(3)
C113 C123 C133 C143 -179.9(2)
C123 C133 C143 C153 0.6(4)
C133 C143 C153 C163 -1.1(4)
C143 C153 C163 C173 -0.5(4)
C153 C163 C173 C183 -176.8(2)
C153 C163 C173 C123 2.4(3)
C133 C123 C173 C163 -2.8(3)
C113 C123 C173 C163 178.4(2)
C133 C123 C173 C183 176.4(2)
C113 C123 C173 C183 -2.4(3)
C163 C173 C183 C193 178.3(2)
C123 C173 C183 C193 -0.9(3)
C173 C183 C193 C203 1.3(3)
C123 C113 C203 O23 179.20(17)
C103 C113 C203 O23 -0.5(3)
C123 C113 C203 C193 -5.0(3)
C103 C113 C203 C193 175.21(19)
P3 O23 C203 C113 -73.1(2)
P3 O23 C203 C193 110.87(18)
C183 C193 C203 C113 1.8(3)
C183 C193 C203 O23 177.69(18)
P3 N13 C213 C223 -120.8(2)
P3 N13 C213 C243 113.7(2)
C233 O33 C223 O43 -3.6(4)
C233 O33 C223 C213 174.2(2)
N13 C213 C223 O43 -166.6(3)
C243 C213 C223 O43 -40.6(4)
N13 C213 C223 O33 15.6(3)
C243 C213 C223 O33 141.6(2)
N13 C213 C243 C253 -77.1(3)
C223 C213 C243 C253 156.1(2)
C213 C243 C253 C273 171.9(2)
C213 C243 C253 C263 -65.9(3)
